data_7019555
loop_
_publ_author_name
'Deacon, Glen B.'
'Forsyth, Craig M.'
'Junk, Peter C.'
'Kelly, Rory P.'
'Urbatsch, Aron'
'Wang, Jun'

_publ_section_title
;
 The effects of light lanthanoid elements (La, Ce, Nd) on (Ar)CF-Ln
 coordination and C-F activation in
 N,N-dialkyl-N'-2,3,5,6-tetrafluorophenylethane-1,2-diaminate complexes.
;
_journal_issue 28
_journal_name_full 'Dalton transactions (Cambridge, England : 2003)'
_journal_page_first 8624
_journal_page_last 8634
_journal_paper_doi 10.1039/c2dt30604b
_journal_volume 41
_journal_year 2012
_chemical_formula_moiety 'C36 H45 F12 La N6,1/2(C7 H8),1/2(C7 H8)'
_chemical_formula_sum 'C43 H53 F12 La N6'
_chemical_formula_weight 1020.82
_chemical_name_systematic
;
tris(N,N-diethyl-N'-(2,3,5,6-tetrafluorophenyl)ethylenediamine-F,N,N'/F,N)
-lanthanum(iii) toluene solvate
;
_chemical_temperature_decomposition 411.15
_space_group_IT_number 2
_symmetry_cell_setting triclinic
_symmetry_space_group_name_Hall '-P 1'
_symmetry_space_group_name_H-M 'P -1'
_atom_sites_solution_hydrogens geom
_atom_sites_solution_primary direct
_atom_sites_solution_secondary difmap
_audit_creation_method SHELXL-97
_cell_angle_alpha 102.76(3)
_cell_angle_beta 99.50(3)
_cell_angle_gamma 92.84(3)
_cell_formula_units_Z 2
_cell_length_a 10.168(2)
_cell_length_b 11.251(2)
_cell_length_c 20.709(4)
_cell_measurement_reflns_used 41028
_cell_measurement_temperature 123(1)
_cell_measurement_theta_max 30.22
_cell_measurement_theta_min 2.11
_cell_volume 2269.8(8)
_computing_cell_refinement 'Bruker Apex2 v2.0 (Bruker AXS, 2005)'
_computing_data_collection 'Bruker Apex2 v2.0 (Bruker AXS, 2005)'
_computing_data_reduction 'Bruker Apex2 v2.0 (Bruker AXS, 2005)'
_computing_molecular_graphics 'X-Seed (Barbour, 2001)'
_computing_publication_material 'CIFTAB (Sheldrick, 1997)'
_computing_structure_refinement 'SHELXL-97 (Sheldrick, 1997)'
_computing_structure_solution 'SHELXS-97 (Sheldrick, 1990)'
_diffrn_ambient_temperature 123(1)
_diffrn_measured_fraction_theta_full 0.974
_diffrn_measured_fraction_theta_max 0.974
_diffrn_measurement_device_type 'Bruker X8 Apex II CCD'
_diffrn_measurement_method 'phi and omega scans'
_diffrn_radiation_monochromator graphite
_diffrn_radiation_source 'fine-focus sealed tube'
_diffrn_radiation_type MoK\a
_diffrn_radiation_wavelength 0.71073
_diffrn_reflns_av_R_equivalents 0.0515
_diffrn_reflns_av_sigmaI/netI 0.0510
_diffrn_reflns_limit_h_max 11
_diffrn_reflns_limit_h_min -12
_diffrn_reflns_limit_k_max 13
_diffrn_reflns_limit_k_min -13
_diffrn_reflns_limit_l_max 24
_diffrn_reflns_limit_l_min -24
_diffrn_reflns_number 28470
_diffrn_reflns_theta_full 25.00
_diffrn_reflns_theta_max 25.00
_diffrn_reflns_theta_min 2.11
_diffrn_standards_number 0
_exptl_absorpt_coefficient_mu 1.028
_exptl_absorpt_correction_T_max 1.0
_exptl_absorpt_correction_T_min 0.77
_exptl_absorpt_correction_type multi-scan
_exptl_absorpt_process_details SADABS
_exptl_crystal_colour colourless
_exptl_crystal_density_diffrn 1.494
_exptl_crystal_density_method 'not measured'
_exptl_crystal_description block
_exptl_crystal_F_000 1036
_exptl_crystal_size_max 0.35
_exptl_crystal_size_mid 0.25
_exptl_crystal_size_min 0.10
_refine_diff_density_max 3.679
_refine_diff_density_min -3.042
_refine_diff_density_rms 0.145
_refine_ls_extinction_method none
_refine_ls_goodness_of_fit_ref 1.220
_refine_ls_hydrogen_treatment constr
_refine_ls_matrix_type full
_refine_ls_number_parameters 572
_refine_ls_number_reflns 7794
_refine_ls_number_restraints 38
_refine_ls_restrained_S_all 1.221
_refine_ls_R_factor_all 0.0756
_refine_ls_R_factor_gt 0.0674
_refine_ls_shift/su_max 0.005
_refine_ls_shift/su_mean 0.000
_refine_ls_structure_factor_coef Fsqd
_refine_ls_weighting_details 'calc w=1/[\s^2^(Fo^2^)+(0.0416P)^2^+21.3371P] where P=(Fo^2^+2Fc^2^)/3'
_refine_ls_weighting_scheme calc
_refine_ls_wR_factor_gt 0.1541
_refine_ls_wR_factor_ref 0.1585
_reflns_number_gt 7091
_reflns_number_total 7794
_reflns_threshold_expression >2sigma(I)
_cod_data_source_file c2dt30604b.txt
_cod_data_source_block '[La(p-HC6F4NC2H4NEt2)3].PhMe.CIF'
_cod_depositor_comments
;
The following automatic conversions were performed:

'_chemical_melting_point' tag was changed to
'_chemical_temperature_decomposition' since the value had been given
as '138\%C (dec.)'. The value '138\%C (dec.)' was changed to '411.15'
- it was converted from degrees Celsius(C) to
Kelvins(K).

'_exptl_absorpt_correction_type' value 'Multi-scan'
changed to 'multi-scan' according to
/home/saulius/struct/CIF-dictionaries/cif_core.dic dictionary named
'cif_core.dic' version 2.4.1 from 2010-06-29.

Automatic conversion script
Id: cif_fix_values 1891 2012-01-12 08:04:46Z andrius 
;
_cod_original_cell_volume 2269.9(8)
_cod_database_code 7019555

loop_
_symmetry_equiv_pos_as_xyz
'x, y, z'
'-x, -y, -z'

loop_
_atom_site_label
_atom_site_type_symbol
_atom_site_fract_x
_atom_site_fract_y
_atom_site_fract_z
_atom_site_U_iso_or_equiv
_atom_site_adp_type
_atom_site_occupancy
_atom_site_symmetry_multiplicity
_atom_site_calc_flag
_atom_site_refinement_flags
_atom_site_disorder_assembly
_atom_site_disorder_group
La1 La 0.58687(4) 0.83541(4) 0.73273(2) 0.01402(13) Uani 1 1 d . . .
F1 F 0.4209(4) 1.0223(4) 0.7260(2) 0.0220(9) Uani 1 1 d . . .
N1 N 0.5289(7) 0.9595(6) 0.8372(3) 0.0228(14) Uani 1 1 d . . .
C1 C 0.5644(9) 0.9118(8) 0.8978(4) 0.0305(19) Uani 1 1 d . . .
H1A H 0.4853 0.9077 0.9197 0.037 Uiso 1 1 calc R . .
H1B H 0.6361 0.9674 0.9302 0.037 Uiso 1 1 calc R . .
F2 F 0.2856(5) 1.2215(4) 0.7238(2) 0.0332(11) Uani 1 1 d . . .
N2 N 0.5245(6) 0.7025(6) 0.8209(3) 0.0213(13) Uani 1 1 d . . .
C2 C 0.6113(8) 0.7871(7) 0.8793(4) 0.0260(17) Uani 1 1 d . . .
H2A H 0.7026 0.7954 0.8691 0.031 Uiso 1 1 calc R . .
H2B H 0.6173 0.7500 0.9187 0.031 Uiso 1 1 calc R . .
F3 F 0.3606(9) 1.3209(6) 0.9597(3) 0.076(2) Uani 1 1 d . . .
N3 N 0.8158(6) 0.7741(6) 0.7604(3) 0.0212(13) Uani 1 1 d . . .
C3 C 0.4633(8) 1.0623(7) 0.8436(4) 0.0275(18) Uani 1 1 d . . .
F4 F 0.4986(8) 1.1322(5) 0.9638(3) 0.068(2) Uani 1 1 d . . .
N4 N 0.7868(6) 1.0116(6) 0.7430(3) 0.0223(14) Uani 1 1 d . . .
C4 C 0.4054(8) 1.0972(7) 0.7851(4) 0.0239(17) Uani 1 1 d . . .
F5 F 0.6467(4) 0.6162(4) 0.6661(2) 0.0209(9) Uani 1 1 d . . .
N5 N 0.4897(6) 0.8133(6) 0.6171(3) 0.0188(13) Uani 1 1 d . A .
C5 C 0.3355(8) 1.1979(7) 0.7826(4) 0.0279(18) Uani 1 1 d . . .
F6 F 0.6997(5) 0.3895(4) 0.6112(2) 0.0364(12) Uani 1 1 d . . .
N6 N 0.6940(7) 0.7042(7) 0.4822(3) 0.0350(18) Uani 1 1 d . . .
C6 C 0.3167(10) 1.2759(8) 0.8412(5) 0.040(2) Uani 1 1 d . . .
H6 H 0.2680 1.3458 0.8409 0.048 Uiso 1 1 calc R . .
F7 F 1.1230(5) 0.4594(5) 0.7533(3) 0.0492(14) Uani 1 1 d . . .
C7 C 0.3724(11) 1.2465(9) 0.8994(5) 0.045(3) Uani 1 1 d . . .
F8 F 1.0706(5) 0.6805(4) 0.8089(3) 0.0428(13) Uani 1 1 d . . .
C8 C 0.4438(11) 1.1465(9) 0.9028(4) 0.043(2) Uani 1 1 d . . .
F9 F 0.3166(4) 0.7627(4) 0.6915(2) 0.0225(9) Uani 1 1 d . . .
C9 C 0.3820(8) 0.6957(7) 0.8303(4) 0.0244(17) Uani 1 1 d . . .
H9A H 0.3270 0.6428 0.7890 0.029 Uiso 1 1 calc R . .
H9B H 0.3508 0.7786 0.8352 0.029 Uiso 1 1 calc R . .
F10 F 0.0508(4) 0.7485(5) 0.6535(2) 0.0318(11) Uani 1 1 d . A .
C10 C 0.3571(8) 0.6466(8) 0.8907(4) 0.0313(19) Uani 1 1 d . . .
H10A H 0.3831 0.5627 0.8853 0.047 Uiso 1 1 calc R . .
H10B H 0.2619 0.6470 0.8935 0.047 Uiso 1 1 calc R . .
H10C H 0.4104 0.6985 0.9319 0.047 Uiso 1 1 calc R . .
F11 F 0.1094(5) 0.8475(5) 0.4499(2) 0.0351(11) Uani 1 1 d . A .
C11 C 0.5753(9) 0.5797(7) 0.8106(4) 0.0309(19) Uani 1 1 d . . .
H11A H 0.5779 0.5504 0.8524 0.037 Uiso 1 1 calc R . .
H11B H 0.6682 0.5870 0.8024 0.037 Uiso 1 1 calc R . .
F12 F 0.3686(5) 0.8680(4) 0.4867(2) 0.0285(10) Uani 1 1 d . . .
C12 C 0.4928(11) 0.4857(9) 0.7530(6) 0.055(3) Uani 1 1 d . . .
H12A H 0.4064 0.4651 0.7647 0.082 Uiso 1 1 calc R . .
H12B H 0.5404 0.4118 0.7440 0.082 Uiso 1 1 calc R . .
H12C H 0.4779 0.5189 0.7127 0.082 Uiso 1 1 calc R . .
C13 C 0.9154(8) 0.8720(7) 0.8013(4) 0.0247(17) Uani 1 1 d . . .
H13A H 0.9956 0.8731 0.7800 0.030 Uiso 1 1 calc R . .
H13B H 0.9431 0.8560 0.8465 0.030 Uiso 1 1 calc R . .
C14 C 0.8593(8) 0.9940(7) 0.8083(4) 0.0244(17) Uani 1 1 d . . .
H14A H 0.7971 1.0012 0.8408 0.029 Uiso 1 1 calc R . .
H14B H 0.9332 1.0595 0.8265 0.029 Uiso 1 1 calc R . .
C15 C 0.8577(7) 0.6634(6) 0.7366(4) 0.0169(15) Uani 1 1 d . . .
C16 C 0.7676(7) 0.5767(7) 0.6879(4) 0.0190(15) Uani 1 1 d . . .
C17 C 0.7953(8) 0.4608(7) 0.6595(4) 0.0247(17) Uani 1 1 d . . .
C18 C 0.9149(9) 0.4176(7) 0.6797(4) 0.0314(19) Uani 1 1 d . . .
H18 H 0.9350 0.3374 0.6603 0.038 Uiso 1 1 calc R . .
C19 C 1.0047(8) 0.4971(8) 0.7297(5) 0.033(2) Uani 1 1 d . . .
C20 C 0.9764(8) 0.6132(7) 0.7584(4) 0.0248(17) Uani 1 1 d . . .
C21 C 0.8726(8) 0.9915(7) 0.6900(4) 0.0256(17) Uani 1 1 d . . .
H21A H 0.8199 1.0045 0.6479 0.031 Uiso 1 1 calc R . .
H21B H 0.8934 0.9050 0.6813 0.031 Uiso 1 1 calc R . .
C22 C 1.0047(9) 1.0731(8) 0.7065(5) 0.038(2) Uani 1 1 d . . .
H22A H 0.9858 1.1589 0.7115 0.056 Uiso 1 1 calc R . .
H22B H 1.0553 1.0501 0.6699 0.056 Uiso 1 1 calc R . .
H22C H 1.0575 1.0624 0.7486 0.056 Uiso 1 1 calc R . .
C23 C 0.7369(8) 1.1348(7) 0.7525(5) 0.032(2) Uani 1 1 d . . .
H23A H 0.8139 1.1975 0.7699 0.038 Uiso 1 1 calc R . .
H23B H 0.6782 1.1435 0.7866 0.038 Uiso 1 1 calc R . .
C24 C 0.6597(10) 1.1577(8) 0.6880(5) 0.041(2) Uani 1 1 d . . .
H24A H 0.7225 1.1745 0.6593 0.061 Uiso 1 1 calc R . .
H24B H 0.6077 1.2281 0.6987 0.061 Uiso 1 1 calc R . .
H24C H 0.5990 1.0852 0.6643 0.061 Uiso 1 1 calc R . .
C25 C 0.5914(7) 0.8129(7) 0.5745(4) 0.0213(16) Uani 1 1 d . . .
H25A H 0.6810 0.8256 0.6035 0.026 Uiso 1 1 calc R A .
H25B H 0.5815 0.8829 0.5528 0.026 Uiso 1 1 calc R . .
C26 C 0.5854(8) 0.6976(8) 0.5204(4) 0.0261(17) Uani 1 1 d . . .
H26A H 0.5930 0.6265 0.5412 0.031 Uiso 1 1 calc R . .
H26B H 0.4980 0.6860 0.4895 0.031 Uiso 1 1 calc R . .
C27 C 0.3566(7) 0.8110(6) 0.5907(3) 0.0165(14) Uani 1 1 d . . .
C28 C 0.2636(7) 0.7857(6) 0.6301(3) 0.0179(15) Uani 1 1 d . . .
C29 C 0.1291(8) 0.7788(7) 0.6111(4) 0.0222(16) Uani 1 1 d . . .
C30 C 0.0688(8) 0.7968(7) 0.5498(4) 0.0250(17) Uani 1 1 d . . .
H30 H -0.0256 0.7904 0.5358 0.030 Uiso 1 1 calc R . .
C31 C 0.1579(8) 0.8250(7) 0.5101(4) 0.0227(16) Uani 1 1 d . . .
C32 C 0.2932(8) 0.8330(7) 0.5291(4) 0.0212(16) Uani 1 1 d . . .
C33 C 0.7210(12) 0.5821(11) 0.4479(5) 0.057(3) Uani 0.359(17) 1 d P A 1
H33A H 0.7365 0.5351 0.4832 0.068 Uiso 0.359(17) 1 calc PR A 1
H33B H 0.6356 0.5452 0.4181 0.068 Uiso 0.359(17) 1 calc PR A 1
C34 C 0.822(2) 0.553(2) 0.4085(13) 0.035(7) Uani 0.359(17) 1 d P A 1
H34A H 0.8056 0.5896 0.3693 0.053 Uiso 0.359(17) 1 calc PR A 1
H34B H 0.8206 0.4644 0.3933 0.053 Uiso 0.359(17) 1 calc PR A 1
H34C H 0.9098 0.5864 0.4357 0.053 Uiso 0.359(17) 1 calc PR A 1
C33A C 0.7210(12) 0.5821(11) 0.4479(5) 0.057(3) Uani 0.64 1 d P A 2
H33C H 0.7703 0.5879 0.4111 0.068 Uiso 0.641(17) 1 calc PR A 2
H33D H 0.6357 0.5310 0.4280 0.068 Uiso 0.641(17) 1 calc PR A 2
C34A C 0.8021(16) 0.5258(13) 0.4977(8) 0.044(4) Uani 0.641(17) 1 d P A 2
H34D H 0.8483 0.4598 0.4740 0.066 Uiso 0.641(17) 1 calc PR A 2
H34E H 0.7433 0.4924 0.5236 0.066 Uiso 0.641(17) 1 calc PR A 2
H34F H 0.8683 0.5880 0.5282 0.066 Uiso 0.641(17) 1 calc PR A 2
C35 C 0.6550(9) 0.7794(10) 0.4327(5) 0.045(3) Uani 1 1 d . . .
H35A H 0.5828 0.8297 0.4465 0.054 Uiso 1 1 calc R . .
H35B H 0.6199 0.7248 0.3880 0.054 Uiso 1 1 calc R . .
C36 C 0.7711(12) 0.8606(9) 0.4280(6) 0.059(3) Uani 1 1 d . . .
H36A H 0.8063 0.9142 0.4723 0.088 Uiso 1 1 calc R . .
H36B H 0.7424 0.9105 0.3958 0.088 Uiso 1 1 calc R . .
H36C H 0.8412 0.8107 0.4126 0.088 Uiso 1 1 calc R . .
C37 C -0.113(4) 0.474(4) 0.9119(17) 0.149(14) Uiso 0.50 1 d PDU B -1
H37A H -0.1993 0.4364 0.9167 0.224 Uiso 0.50 1 calc PR B -1
H37B H -0.0716 0.4148 0.8810 0.224 Uiso 0.50 1 calc PR B -1
H37C H -0.1282 0.5466 0.8940 0.224 Uiso 0.50 1 calc PR B -1
C38 C -0.021(3) 0.510(2) 0.9806(15) 0.137(13) Uiso 0.50 1 d PDU B -1
C39 C 0.116(3) 0.521(3) 0.9845(16) 0.110(12) Uiso 0.50 1 d PD B -1
H39 H 0.1511 0.5048 0.9439 0.132 Uiso 0.50 1 calc PR B -1
C40 C 0.205(3) 0.554(3) 1.0451(17) 0.130(14) Uiso 0.50 1 d PD B -1
H40 H 0.2987 0.5587 1.0465 0.156 Uiso 0.50 1 calc PR B -1
C41 C 0.152(3) 0.580(3) 1.1039(16) 0.136(16) Uiso 0.50 1 d PD B -1
H41 H 0.2101 0.6078 1.1462 0.163 Uiso 0.50 1 calc PR B -1
C42 C 0.015(3) 0.564(3) 1.1010(15) 0.130(15) Uiso 0.50 1 d PD B -1
H42 H -0.0200 0.5764 1.1414 0.157 Uiso 0.50 1 calc PR B -1
C43 C -0.070(3) 0.532(3) 1.0395(15) 0.091(10) Uiso 0.50 1 d PD B -1
H43 H -0.1642 0.5243 1.0381 0.110 Uiso 0.50 1 calc PR B -1
C44 C -0.074(4) 1.191(3) 1.0103(18) 0.134(11) Uiso 0.50 1 d PDU C -1
H44A H -0.0021 1.2556 1.0334 0.201 Uiso 0.50 1 calc PR C -1
H44B H -0.1441 1.1924 1.0374 0.201 Uiso 0.50 1 calc PR C -1
H44C H -0.1113 1.2060 0.9663 0.201 Uiso 0.50 1 calc PR C -1
C45 C -0.018(3) 1.069(2) 1.0007(12) 0.111(10) Uiso 0.50 1 d PDU C -1
C46 C 0.099(3) 1.068(3) 0.9726(15) 0.108(13) Uiso 0.50 1 d PD C -1
H46 H 0.1375 1.1378 0.9612 0.130 Uiso 0.50 1 calc PR C -1
C47 C 0.152(3) 0.957(3) 0.9633(17) 0.130(14) Uiso 0.50 1 d PD C -1
H47 H 0.2300 0.9451 0.9434 0.156 Uiso 0.50 1 calc PR C -1
C48 C 0.093(3) 0.868(3) 0.9827(17) 0.116(13) Uiso 0.50 1 d PD C -1
H48 H 0.1360 0.7941 0.9777 0.139 Uiso 0.50 1 calc PR C -1
C49 C -0.024(3) 0.865(2) 1.0093(16) 0.096(10) Uiso 0.50 1 d PD C -1
H49 H -0.0603 0.7941 1.0205 0.115 Uiso 0.50 1 calc PR C -1
C50 C -0.083(2) 0.975(2) 1.0181(13) 0.067(7) Uiso 0.50 1 d PD C -1
H50 H -0.1644 0.9842 1.0351 0.080 Uiso 0.50 1 calc PR C -1

loop_
_atom_site_aniso_label
_atom_site_aniso_U_11
_atom_site_aniso_U_22
_atom_site_aniso_U_33
_atom_site_aniso_U_23
_atom_site_aniso_U_13
_atom_site_aniso_U_12
La1 0.0133(2) 0.0159(2) 0.0136(2) 0.00610(14) 0.00165(14) -0.00023(14)
F1 0.027(2) 0.021(2) 0.018(2) 0.0024(17) 0.0059(17) 0.0041(17)
N1 0.028(4) 0.021(3) 0.020(3) 0.007(3) 0.004(3) -0.002(3)
C1 0.037(5) 0.036(5) 0.017(4) 0.006(3) 0.003(3) -0.002(4)
F2 0.036(3) 0.027(3) 0.040(3) 0.016(2) 0.005(2) 0.011(2)
N2 0.022(3) 0.023(3) 0.023(3) 0.011(3) 0.007(3) 0.001(3)
C2 0.023(4) 0.036(5) 0.021(4) 0.016(3) 0.001(3) -0.003(3)
F3 0.147(7) 0.052(4) 0.038(3) 0.007(3) 0.035(4) 0.050(4)
N3 0.021(3) 0.021(3) 0.021(3) 0.006(3) 0.003(3) -0.002(3)
C3 0.033(5) 0.022(4) 0.027(4) 0.002(3) 0.011(3) -0.005(3)
F4 0.134(7) 0.045(4) 0.025(3) 0.006(3) 0.011(3) 0.030(4)
N4 0.019(3) 0.021(3) 0.028(3) 0.010(3) 0.004(3) 0.002(3)
C4 0.029(4) 0.023(4) 0.020(4) 0.002(3) 0.010(3) -0.004(3)
F5 0.015(2) 0.025(2) 0.022(2) 0.0077(17) -0.0017(16) -0.0006(17)
N5 0.018(3) 0.024(3) 0.016(3) 0.009(2) 0.002(2) -0.001(2)
C5 0.028(5) 0.021(4) 0.037(5) 0.004(3) 0.016(4) 0.001(3)
F6 0.040(3) 0.025(3) 0.038(3) 0.003(2) -0.004(2) 0.002(2)
N6 0.029(4) 0.062(5) 0.024(4) 0.019(3) 0.015(3) 0.019(3)
C6 0.049(6) 0.033(5) 0.044(5) 0.010(4) 0.021(5) 0.017(4)
F7 0.025(3) 0.044(3) 0.080(4) 0.019(3) 0.003(3) 0.018(2)
C7 0.067(7) 0.034(5) 0.036(5) -0.005(4) 0.026(5) 0.016(5)
F8 0.023(3) 0.033(3) 0.062(4) 0.007(2) -0.017(2) 0.005(2)
C8 0.069(7) 0.043(6) 0.019(4) 0.004(4) 0.015(4) 0.010(5)
F9 0.019(2) 0.034(3) 0.018(2) 0.0135(18) 0.0038(17) 0.0007(18)
C9 0.022(4) 0.029(4) 0.022(4) 0.009(3) 0.000(3) -0.006(3)
F10 0.019(2) 0.048(3) 0.035(3) 0.018(2) 0.0119(19) 0.004(2)
C10 0.024(4) 0.046(5) 0.030(4) 0.019(4) 0.009(3) -0.001(4)
F11 0.034(3) 0.051(3) 0.024(2) 0.019(2) 0.000(2) 0.014(2)
C11 0.034(5) 0.022(4) 0.048(5) 0.020(4) 0.021(4) 0.008(3)
F12 0.030(3) 0.042(3) 0.021(2) 0.019(2) 0.0085(19) 0.008(2)
C12 0.068(8) 0.029(5) 0.070(7) -0.001(5) 0.044(6) -0.008(5)
C13 0.025(4) 0.023(4) 0.025(4) 0.009(3) -0.003(3) -0.003(3)
C14 0.020(4) 0.026(4) 0.025(4) 0.006(3) 0.000(3) -0.004(3)
C15 0.011(4) 0.003(3) 0.034(4) 0.004(3) 0.000(3) 0.002(2)
C16 0.009(4) 0.026(4) 0.027(4) 0.017(3) 0.002(3) 0.004(3)
C17 0.026(4) 0.021(4) 0.025(4) 0.004(3) 0.002(3) -0.007(3)
C18 0.033(5) 0.021(4) 0.045(5) 0.016(4) 0.008(4) 0.005(3)
C19 0.021(5) 0.032(5) 0.049(5) 0.019(4) -0.001(4) 0.009(3)
C20 0.021(4) 0.016(4) 0.038(5) 0.009(3) 0.004(3) -0.001(3)
C21 0.020(4) 0.027(4) 0.033(4) 0.012(3) 0.009(3) -0.002(3)
C22 0.028(5) 0.039(5) 0.049(6) 0.012(4) 0.017(4) -0.010(4)
C23 0.027(5) 0.020(4) 0.054(6) 0.010(4) 0.019(4) 0.002(3)
C24 0.044(6) 0.034(5) 0.056(6) 0.025(4) 0.022(5) 0.008(4)
C25 0.016(4) 0.027(4) 0.026(4) 0.014(3) 0.006(3) 0.003(3)
C26 0.019(4) 0.038(5) 0.022(4) 0.008(3) 0.002(3) 0.006(3)
C27 0.019(4) 0.015(3) 0.017(3) 0.004(3) 0.005(3) 0.003(3)
C28 0.017(4) 0.021(4) 0.016(4) 0.009(3) -0.001(3) 0.001(3)
C29 0.023(4) 0.021(4) 0.026(4) 0.009(3) 0.008(3) 0.001(3)
C30 0.015(4) 0.033(4) 0.028(4) 0.008(3) 0.002(3) 0.008(3)
C31 0.020(4) 0.028(4) 0.020(4) 0.008(3) -0.003(3) 0.009(3)
C32 0.028(4) 0.022(4) 0.018(4) 0.007(3) 0.012(3) 0.005(3)
C33 0.068(8) 0.080(8) 0.036(6) 0.021(5) 0.028(5) 0.044(6)
C34 0.024(14) 0.044(15) 0.047(15) 0.016(12) 0.024(11) 0.005(10)
C35 0.032(5) 0.081(8) 0.033(5) 0.027(5) 0.013(4) 0.019(5)
C36 0.081(9) 0.032(5) 0.057(7) 0.024(5) -0.021(6) -0.005(5)
C34A 0.055(10) 0.022(7) 0.059(10) 0.009(7) 0.017(8) 0.011(6)
C33A 0.068(8) 0.080(8) 0.036(6) 0.021(5) 0.028(5) 0.044(6)

loop_
_atom_type_symbol
_atom_type_description
_atom_type_scat_dispersion_real
_atom_type_scat_dispersion_imag
_atom_type_scat_source
C C 0.0033 0.0016 'International Tables Vol C Tables 4.2.6.8 and 6.1.1.4'
H H 0.0000 0.0000 'International Tables Vol C Tables 4.2.6.8 and 6.1.1.4'
N N 0.0061 0.0033 'International Tables Vol C Tables 4.2.6.8 and 6.1.1.4'
F F 0.0171 0.0103 'International Tables Vol C Tables 4.2.6.8 and 6.1.1.4'
La La -0.2871 2.4523 'International Tables Vol C Tables 4.2.6.8 and 6.1.1.4'

loop_
_geom_angle_atom_site_label_1
_geom_angle_atom_site_label_2
_geom_angle_atom_site_label_3
_geom_angle
N5 La1 N3 118.6(2)
N5 La1 N1 131.3(2)
N3 La1 N1 108.0(2)
N5 La1 F5 73.41(17)
N3 La1 F5 61.28(17)
N1 La1 F5 147.64(17)
N5 La1 N4 98.8(2)
N3 La1 N4 65.03(19)
N1 La1 N4 88.0(2)
F5 La1 N4 110.74(16)
N5 La1 N2 128.9(2)
N3 La1 N2 85.09(19)
N1 La1 N2 65.66(19)
F5 La1 N2 82.51(16)
N4 La1 N2 132.05(19)
N5 La1 F9 61.18(16)
N3 La1 F9 147.40(17)
N1 La1 F9 87.08(18)
F5 La1 F9 90.33(13)
N4 La1 F9 146.22(16)
N2 La1 F9 74.92(16)
N5 La1 F1 72.66(17)
N3 La1 F1 148.25(17)
N1 La1 F1 60.03(17)
F5 La1 F1 144.55(12)
N4 La1 F1 84.44(16)
N2 La1 F1 111.58(16)
F9 La1 F1 64.31(13)
C4 F1 La1 117.6(4)
C3 N1 C1 117.2(6)
C3 N1 La1 127.2(5)
C1 N1 La1 115.6(5)
N1 C1 C2 110.0(6)
N1 C1 H1A 109.7
C2 C1 H1A 109.7
N1 C1 H1B 109.7
C2 C1 H1B 109.7
H1A C1 H1B 108.2
C11 N2 C2 109.6(6)
C11 N2 C9 110.9(6)
C2 N2 C9 111.2(6)
C11 N2 La1 114.1(4)
C2 N2 La1 92.8(4)
C9 N2 La1 116.7(4)
N2 C2 C1 114.6(7)
N2 C2 H2A 108.6
C1 C2 H2A 108.6
N2 C2 H2B 108.6
C1 C2 H2B 108.6
H2A C2 H2B 107.6
C15 N3 C13 118.4(6)
C15 N3 La1 125.9(5)
C13 N3 La1 115.5(5)
N1 C3 C4 118.6(7)
N1 C3 C8 129.6(8)
C4 C3 C8 111.7(8)
C23 N4 C14 110.0(6)
C23 N4 C21 111.5(6)
C14 N4 C21 111.6(6)
C23 N4 La1 111.4(5)
C14 N4 La1 93.9(4)
C21 N4 La1 117.1(4)
F1 C4 C5 118.3(7)
F1 C4 C3 115.6(7)
C5 C4 C3 126.1(7)
C16 F5 La1 117.9(4)
C27 N5 C25 120.7(6)
C27 N5 La1 126.9(4)
C25 N5 La1 112.1(4)
F2 C5 C4 120.5(7)
F2 C5 C6 119.2(8)
C4 C5 C6 120.3(8)
C33 N6 C26 111.2(8)
C33 N6 C35 110.4(7)
C26 N6 C35 108.5(7)
C7 C6 C5 115.7(8)
C7 C6 H6 122.1
C5 C6 H6 122.1
C6 C7 F3 119.2(8)
C6 C7 C8 124.6(8)
F3 C7 C8 116.1(9)
F4 C8 C7 118.1(8)
F4 C8 C3 120.3(9)
C7 C8 C3 121.5(8)
C28 F9 La1 113.7(4)
N2 C9 C10 115.0(6)
N2 C9 H9A 108.5
C10 C9 H9A 108.5
N2 C9 H9B 108.5
C10 C9 H9B 108.5
H9A C9 H9B 107.5
C9 C10 H10A 109.5
C9 C10 H10B 109.5
H10A C10 H10B 109.5
C9 C10 H10C 109.5
H10A C10 H10C 109.5
H10B C10 H10C 109.5
N2 C11 C12 114.0(8)
N2 C11 H11A 108.7
C12 C11 H11A 108.7
N2 C11 H11B 108.7
C12 C11 H11B 108.7
H11A C11 H11B 107.6
C11 C12 H12A 109.5
C11 C12 H12B 109.5
H12A C12 H12B 109.5
C11 C12 H12C 109.5
H12A C12 H12C 109.5
H12B C12 H12C 109.5
N3 C13 C14 110.8(6)
N3 C13 H13A 109.5
C14 C13 H13A 109.5
N3 C13 H13B 109.5
C14 C13 H13B 109.5
H13A C13 H13B 108.1
N4 C14 C13 112.3(6)
N4 C14 H14A 109.1
C13 C14 H14A 109.1
N4 C14 H14B 109.1
C13 C14 H14B 109.1
H14A C14 H14B 107.9
N3 C15 C16 118.2(6)
N3 C15 C20 129.5(7)
C16 C15 C20 111.9(6)
F5 C16 C17 119.2(7)
F5 C16 C15 115.8(6)
C17 C16 C15 124.9(7)
F6 C17 C18 120.8(7)
F6 C17 C16 117.9(7)
C18 C17 C16 121.2(7)
C17 C18 C19 116.2(8)
C17 C18 H18 121.9
C19 C18 H18 121.9
F7 C19 C20 118.1(8)
F7 C19 C18 119.4(8)
C20 C19 C18 122.4(8)
F8 C20 C19 116.7(7)
F8 C20 C15 120.2(7)
C19 C20 C15 123.0(7)
N4 C21 C22 115.8(7)
N4 C21 H21A 108.3
C22 C21 H21A 108.3
N4 C21 H21B 108.3
C22 C21 H21B 108.3
H21A C21 H21B 107.4
C21 C22 H22A 109.5
C21 C22 H22B 109.5
H22A C22 H22B 109.5
C21 C22 H22C 109.5
H22A C22 H22C 109.5
H22B C22 H22C 109.5
N4 C23 C24 112.7(7)
N4 C23 H23A 109.1
C24 C23 H23A 109.1
N4 C23 H23B 109.1
C24 C23 H23B 109.1
H23A C23 H23B 107.8
C23 C24 H24A 109.5
C23 C24 H24B 109.5
H24A C24 H24B 109.5
C23 C24 H24C 109.5
H24A C24 H24C 109.5
H24B C24 H24C 109.5
N5 C25 C26 114.8(6)
N5 C25 H25A 108.6
C26 C25 H25A 108.6
N5 C25 H25B 108.6
C26 C25 H25B 108.6
H25A C25 H25B 107.5
N6 C26 C25 110.7(7)
N6 C26 H26A 109.5
C25 C26 H26A 109.5
N6 C26 H26B 109.5
C25 C26 H26B 109.5
H26A C26 H26B 108.1
N5 C27 C28 117.5(6)
N5 C27 C32 130.6(6)
C28 C27 C32 111.8(6)
C29 C28 F9 119.2(6)
C29 C28 C27 124.8(7)
F9 C28 C27 116.0(6)
C28 C29 F10 118.3(7)
C28 C29 C30 122.6(7)
F10 C29 C30 119.1(7)
C29 C30 C31 114.3(7)
C29 C30 H30 122.9
C31 C30 H30 122.9
F11 C31 C32 117.4(7)
F11 C31 C30 119.1(7)
C32 C31 C30 123.5(7)
C31 C32 F12 117.2(7)
C31 C32 C27 123.0(7)
F12 C32 C27 119.7(7)
C34 C33 N6 126.6(14)
C34 C33 H33A 105.7
N6 C33 H33A 105.7
C34 C33 H33B 105.7
N6 C33 H33B 105.7
H33A C33 H33B 106.1
N6 C35 C36 111.0(8)
N6 C35 H35A 109.4
C36 C35 H35A 109.4
N6 C35 H35B 109.4
C36 C35 H35B 109.4
H35A C35 H35B 108.0
C35 C36 H36A 109.5
C35 C36 H36B 109.5
H36A C36 H36B 109.5
C35 C36 H36C 109.5
H36A C36 H36C 109.5
H36B C36 H36C 109.5
C43 C38 C39 118(2)
C43 C38 C37 122(3)
C39 C38 C37 120(3)
C40 C39 C38 123(2)
C40 C39 H39 118.7
C38 C39 H39 118.7
C39 C40 C41 118(2)
C39 C40 H40 121.0
C41 C40 H40 121.0
C42 C41 C40 120(2)
C42 C41 H41 120.0
C40 C41 H41 120.0
C43 C42 C41 120(2)
C43 C42 H42 119.8
C41 C42 H42 119.8
C38 C43 C42 121(3)
C38 C43 H43 119.6
C42 C43 H43 119.6
C50 C45 C46 128(2)
C50 C45 C44 119(2)
C46 C45 C44 113(2)
C47 C46 C45 114(2)
C47 C46 H46 123.2
C45 C46 H46 123.2
C48 C47 C46 118(2)
C48 C47 H47 121.0
C46 C47 H47 121.0
C47 C48 C49 130(2)
C47 C48 H48 115.1
C49 C48 H48 115.1
C48 C49 C50 114(2)
C48 C49 H49 123.0
C50 C49 H49 123.0
C45 C50 C49 116.1(19)
C45 C50 H50 122.0
C49 C50 H50 122.0
H34D C34A H34E 109.5
H34D C34A H34F 109.5
H34E C34A H34F 109.5

loop_
_geom_bond_atom_site_label_1
_geom_bond_atom_site_label_2
_geom_bond_distance
La1 N5 2.388(6)
La1 N3 2.473(6)
La1 N1 2.479(6)
La1 F5 2.699(4)
La1 N4 2.717(6)
La1 N2 2.731(6)
La1 F9 2.765(4)
La1 F1 2.773(4)
F1 C4 1.362(8)
N1 C3 1.356(11)
N1 C1 1.470(10)
C1 C2 1.494(12)
C1 H1A 0.9900
C1 H1B 0.9900
F2 C5 1.327(10)
N2 C11 1.483(10)
N2 C2 1.484(10)
N2 C9 1.495(10)
C2 H2A 0.9900
C2 H2B 0.9900
F3 C7 1.368(10)
N3 C15 1.352(9)
N3 C13 1.467(9)
C3 C4 1.401(11)
C3 C8 1.423(11)
F4 C8 1.341(11)
N4 C23 1.483(10)
N4 C14 1.487(10)
N4 C21 1.497(10)
C4 C5 1.373(12)
F5 C16 1.368(8)
N5 C27 1.369(9)
N5 C25 1.466(9)
C5 C6 1.380(12)
F6 C17 1.355(9)
N6 C33 1.463(13)
N6 C26 1.468(10)
N6 C35 1.485(11)
C6 C7 1.361(14)
C6 H6 0.9500
F7 C19 1.347(9)
C7 C8 1.377(14)
F8 C20 1.354(9)
F9 C28 1.381(8)
C9 C10 1.526(10)
C9 H9A 0.9900
C9 H9B 0.9900
F10 C29 1.363(8)
C10 H10A 0.9800
C10 H10B 0.9800
C10 H10C 0.9800
F11 C31 1.345(8)
C11 C12 1.507(14)
C11 H11A 0.9900
C11 H11B 0.9900
F12 C32 1.362(8)
C12 H12A 0.9800
C12 H12B 0.9800
C12 H12C 0.9800
C13 C14 1.499(11)
C13 H13A 0.9900
C13 H13B 0.9900
C14 H14A 0.9900
C14 H14B 0.9900
C15 C16 1.407(10)
C15 C20 1.407(10)
C16 C17 1.370(11)
C17 C18 1.367(12)
C18 C19 1.380(12)
C18 H18 0.9500
C19 C20 1.376(12)
C21 C22 1.534(10)
C21 H21A 0.9900
C21 H21B 0.9900
C22 H22A 0.9800
C22 H22B 0.9800
C22 H22C 0.9800
C23 C24 1.514(13)
C23 H23A 0.9900
C23 H23B 0.9900
C24 H24A 0.9800
C24 H24B 0.9800
C24 H24C 0.9800
C25 C26 1.505(11)
C25 H25A 0.9900
C25 H25B 0.9900
C26 H26A 0.9900
C26 H26B 0.9900
C27 C28 1.404(10)
C27 C32 1.412(10)
C28 C29 1.353(11)
C29 C30 1.378(11)
C30 C31 1.390(11)
C30 H30 0.9500
C31 C32 1.359(11)
C33 C34 1.42(2)
C33 H33A 0.9900
C33 H33B 0.9900
C34 H34A 0.9800
C34 H34B 0.9800
C34 H34C 0.9800
C35 C36 1.487(15)
C35 H35A 0.9900
C35 H35B 0.9900
C36 H36A 0.9800
C36 H36B 0.9800
C36 H36C 0.9800
C37 C38 1.527(18)
C37 H37A 0.9800
C37 H37B 0.9800
C37 H37C 0.9800
C38 C43 1.37(4)
C38 C39 1.387(19)
C39 C40 1.382(18)
C39 H39 0.9500
C40 C41 1.389(18)
C40 H40 0.9500
C41 C42 1.383(19)
C41 H41 0.9500
C42 C43 1.382(18)
C42 H42 0.9500
C43 H43 0.9500
C44 C45 1.497(18)
C44 H44A 0.9800
C44 H44B 0.9800
C44 H44C 0.9800
C45 C50 1.372(17)
C45 C46 1.405(18)
C46 C47 1.375(18)
C46 H46 0.9500
C47 C48 1.320(18)
C47 H47 0.9500
C48 C49 1.392(18)
C48 H48 0.9500
C49 C50 1.394(18)
C49 H49 0.9500
C50 H50 0.9500
C34A H34D 0.9800
C34A H34E 0.9800
C34A H34F 0.9800
